data_4334836
loop_
_publ_author_name
'Rui Li'
'Yanxia Zhao'
'Shaoguang Li'
'Peiju Yang'
'Xiaojuan Huang'
'Xiao-Juan Yang'
'Biao Wu'

_publ_contact_author_address
; Lanzhou Institute of Chemical Physics, 
Chinese Academy of Sciences, Lanzhou 730000, P. R. China
;
_publ_contact_author_email yangxj@lzb.ac.cn
_publ_contact_author_fax +86-931-4968286
_publ_contact_author_name 'Xiao-Juan, Yang'
_publ_contact_author_phone +86-931-4968286
_publ_section_title
;
 Tris Chelating Phosphate Complexes of Bis(thio)urea Ligands
;
_journal_name_full 'Inorganic Chemistry'
_journal_page_first 5851
_journal_page_last 5860
_journal_paper_doi 10.1021/ic3028012
_journal_volume 52
_journal_year 2013
_chemical_formula_sum 'C25 H43 K N4 O11'
_chemical_formula_weight 614.73
_chemical_name_systematic
; 
 ? 
;
_space_group_IT_number 2
_symmetry_cell_setting triclinic
_symmetry_space_group_name_Hall '-P 1'
_symmetry_space_group_name_H-M 'P -1'
_atom_sites_solution_hydrogens geom
_atom_sites_solution_primary direct
_atom_sites_solution_secondary difmap
_audit_creation_method SHELXL-97
_cell_angle_alpha 87.8650(10)
_cell_angle_beta 85.2360(10)
_cell_angle_gamma 77.4120(10)
_cell_formula_units_Z 2
_cell_length_a 8.3476(7)
_cell_length_b 11.1908(10)
_cell_length_c 16.6700(15)
_cell_measurement_temperature 153(2)
_cell_volume 1514.3(2)
_computing_cell_refinement 'Bruker SMART'
_computing_data_collection 'Bruker SMART APEX II'
_computing_data_reduction 'Bruker SAINT'
_computing_molecular_graphics SHELXTL
_computing_publication_material SHELXTL
_computing_structure_refinement 'SHELXL-97 (Sheldrick, 2008)'
_computing_structure_solution 'SHELXS-97 (Sheldrick, 2008)'
_diffrn_ambient_temperature 153(2)
_diffrn_measured_fraction_theta_full 0.979
_diffrn_measured_fraction_theta_max 0.979
_diffrn_measurement_device_type 'Bruker APEX II area detector'
_diffrn_measurement_method '\w scan'
_diffrn_radiation_monochromator graphite
_diffrn_radiation_source 'fine-focus sealed tube'
_diffrn_radiation_type MoK\a
_diffrn_radiation_wavelength 0.71073
_diffrn_reflns_av_R_equivalents 0.0174
_diffrn_reflns_av_sigmaI/netI 0.0291
_diffrn_reflns_limit_h_max 9
_diffrn_reflns_limit_h_min -9
_diffrn_reflns_limit_k_max 12
_diffrn_reflns_limit_k_min -13
_diffrn_reflns_limit_l_max 19
_diffrn_reflns_limit_l_min -19
_diffrn_reflns_number 10012
_diffrn_reflns_theta_full 25.00
_diffrn_reflns_theta_max 25.00
_diffrn_reflns_theta_min 1.23
_exptl_absorpt_coefficient_mu 0.238
_exptl_absorpt_correction_T_max 0.9429
_exptl_absorpt_correction_T_min 0.9321
_exptl_absorpt_correction_type multi-scan
_exptl_absorpt_process_details SADABS
_exptl_crystal_colour colourless
_exptl_crystal_density_diffrn 1.348
_exptl_crystal_description block
_exptl_crystal_F_000 656
_exptl_crystal_size_max 0.30
_exptl_crystal_size_mid 0.25
_exptl_crystal_size_min 0.25
_refine_diff_density_max 0.256
_refine_diff_density_min -0.262
_refine_diff_density_rms 0.053
_refine_ls_extinction_method none
_refine_ls_goodness_of_fit_ref 1.004
_refine_ls_hydrogen_treatment constr
_refine_ls_matrix_type full
_refine_ls_number_parameters 372
_refine_ls_number_reflns 5205
_refine_ls_number_restraints 0
_refine_ls_restrained_S_all 1.004
_refine_ls_R_factor_all 0.0430
_refine_ls_R_factor_gt 0.0351
_refine_ls_shift/su_max 0.000
_refine_ls_shift/su_mean 0.000
_refine_ls_structure_factor_coef Fsqd
_refine_ls_weighting_details 'calc w=1/[\s^2^(Fo^2^)+(0.0000P)^2^+2.1510P] where P=(Fo^2^+2Fc^2^)/3'
_refine_ls_weighting_scheme calc
_refine_ls_wR_factor_gt 0.0830
_refine_ls_wR_factor_ref 0.0898
_reflns_number_gt 4463
_reflns_number_total 5205
_reflns_threshold_expression >2sigma(I)
_cod_data_source_file ic3028012_si_002_6.cif
_cod_data_source_block 3
_cod_original_sg_symbol_H-M 'P -1 '
_cod_database_code 4334836

loop_
_symmetry_equiv_pos_as_xyz
'x, y, z'
'-x, -y, -z'

loop_
_atom_site_label
_atom_site_type_symbol
_atom_site_fract_x
_atom_site_fract_y
_atom_site_fract_z
_atom_site_U_iso_or_equiv
_atom_site_adp_type
_atom_site_occupancy
_atom_site_symmetry_multiplicity
_atom_site_calc_flag
_atom_site_refinement_flags
K1 K 0.43161(6) 0.06717(4) 0.23908(3) 0.02334(12) Uani 1 1 d .
O1 O 0.7145(2) 0.50388(14) 0.35959(10) 0.0365(4) Uani 1 1 d .
O2 O 0.74402(18) 0.02093(14) 0.15472(9) 0.0287(3) Uani 1 1 d .
O5 O 0.0454(2) 0.12389(14) 0.45996(9) 0.0309(4) Uani 1 1 d .
O6 O 0.13633(18) 0.10217(15) 0.32996(9) 0.0299(4) Uani 1 1 d .
O7 O 0.0957(2) -0.05889(14) 0.40234(9) 0.0339(4) Uani 1 1 d .
H7 H 0.0568 -0.0769 0.4482 0.051 Uiso 1 1 d R
O11 O 0.3062(2) 0.30906(14) 0.18475(9) 0.0308(4) Uani 1 1 d .
O12 O 0.32830(19) 0.11135(15) 0.08295(9) 0.0298(4) Uani 1 1 d .
O13 O 0.36157(18) -0.12840(14) 0.15527(9) 0.0271(3) Uani 1 1 d .
O14 O 0.53852(19) -0.17550(14) 0.29470(9) 0.0288(3) Uani 1 1 d .
O15 O 0.55309(18) 0.02101(14) 0.39083(9) 0.0282(3) Uani 1 1 d .
O16 O 0.49764(19) 0.26174(14) 0.32006(9) 0.0293(4) Uani 1 1 d .
N1 N 0.8856(2) 0.37511(17) 0.43959(11) 0.0306(4) Uani 1 1 d .
H1 H 0.9713 0.3136 0.4414 0.037 Uiso 1 1 d R
N2 N 0.9023(2) 0.34015(16) 0.30437(10) 0.0263(4) Uani 1 1 d .
H2 H 0.9880 0.2816 0.3141 0.032 Uiso 1 1 d R
N3 N 0.8987(2) 0.13300(16) 0.21640(10) 0.0247(4) Uani 1 1 d .
H3 H 0.9670 0.1278 0.2545 0.030 Uiso 1 1 d R
N4 N 0.9527(2) -0.07495(16) 0.22940(11) 0.0277(4) Uani 1 1 d .
H4 H 1.0302 -0.0664 0.2600 0.033 Uiso 1 1 d R
C1 C 0.8998(3) 0.3744(2) 0.58481(14) 0.0394(6) Uani 1 1 d .
H1A H 1.0167 0.3765 0.5760 0.059 Uiso 1 1 calc R
H1B H 0.8882 0.2891 0.5905 0.059 Uiso 1 1 calc R
H1C H 0.8527 0.4184 0.6339 0.059 Uiso 1 1 calc R
C2 C 0.8097(3) 0.4349(2) 0.51354(13) 0.0363(6) Uani 1 1 d .
H2A H 0.6928 0.4290 0.5209 0.044 Uiso 1 1 calc R
H2B H 0.8139 0.5227 0.5101 0.044 Uiso 1 1 calc R
C3 C 0.8248(3) 0.41374(19) 0.36755(13) 0.0270(5) Uani 1 1 d .
C4 C 0.8509(3) 0.3543(2) 0.22502(12) 0.0246(5) Uani 1 1 d .
C5 C 0.8121(3) 0.4691(2) 0.18812(14) 0.0326(5) Uani 1 1 d .
H5A H 0.8193 0.5395 0.2166 0.039 Uiso 1 1 calc R
C6 C 0.7629(3) 0.4825(2) 0.10990(14) 0.0349(6) Uani 1 1 d .
H6A H 0.7365 0.5615 0.0853 0.042 Uiso 1 1 calc R
C7 C 0.7524(3) 0.3807(2) 0.06825(13) 0.0317(5) Uani 1 1 d .
H7B H 0.7173 0.3899 0.0152 0.038 Uiso 1 1 calc R
C8 C 0.7929(3) 0.2649(2) 0.10351(13) 0.0282(5) Uani 1 1 d .
H8A H 0.7865 0.1951 0.0742 0.034 Uiso 1 1 calc R
C9 C 0.8432(3) 0.2503(2) 0.18188(12) 0.0239(5) Uani 1 1 d .
C10 C 0.8574(3) 0.0261(2) 0.19701(12) 0.0234(5) Uani 1 1 d .
C11 C 0.9303(3) -0.1976(2) 0.21487(14) 0.0310(5) Uani 1 1 d .
H11A H 0.8111 -0.1954 0.2152 0.037 Uiso 1 1 calc R
H11B H 0.9741 -0.2530 0.2594 0.037 Uiso 1 1 calc R
C12 C 1.0150(3) -0.2490(2) 0.13565(15) 0.0379(6) Uani 1 1 d .
H12A H 1.1339 -0.2553 0.1359 0.057 Uiso 1 1 calc R
H12B H 0.9726 -0.1945 0.0913 0.057 Uiso 1 1 calc R
H12C H 0.9933 -0.3304 0.1285 0.057 Uiso 1 1 calc R
C25 C 0.0934(3) 0.0614(2) 0.39794(13) 0.0240(5) Uani 1 1 d .
C27 C 0.3803(3) 0.3728(2) 0.30944(14) 0.0339(5) Uani 1 1 d .
H27A H 0.4136 0.4404 0.3358 0.041 Uiso 1 1 calc R
H27B H 0.2711 0.3648 0.3343 0.041 Uiso 1 1 calc R
C28 C 0.3706(3) 0.4004(2) 0.22067(14) 0.0344(5) Uani 1 1 d .
H28A H 0.2985 0.4820 0.2123 0.041 Uiso 1 1 calc R
H28B H 0.4816 0.4017 0.1952 0.041 Uiso 1 1 calc R
C29 C 0.3093(3) 0.3247(2) 0.09991(13) 0.0341(5) Uani 1 1 d .
H29A H 0.4242 0.3162 0.0768 0.041 Uiso 1 1 calc R
H29B H 0.2468 0.4076 0.0858 0.041 Uiso 1 1 calc R
C30 C 0.2338(3) 0.2300(2) 0.06605(14) 0.0343(6) Uani 1 1 d .
H30A H 0.1197 0.2374 0.0901 0.041 Uiso 1 1 calc R
H30B H 0.2299 0.2428 0.0071 0.041 Uiso 1 1 calc R
C31 C 0.2621(3) 0.0164(2) 0.05255(14) 0.0363(6) Uani 1 1 d .
H31A H 0.2550 0.0275 -0.0063 0.044 Uiso 1 1 calc R
H31B H 0.1499 0.0195 0.0780 0.044 Uiso 1 1 calc R
C32 C 0.3714(3) -0.1043(2) 0.07077(13) 0.0368(6) Uani 1 1 d .
H32A H 0.3373 -0.1698 0.0425 0.044 Uiso 1 1 calc R
H32B H 0.4865 -0.1032 0.0514 0.044 Uiso 1 1 calc R
C33 C 0.4614(3) -0.2442(2) 0.17504(14) 0.0338(5) Uani 1 1 d .
H33A H 0.5762 -0.2483 0.1529 0.041 Uiso 1 1 calc R
H33B H 0.4204 -0.3102 0.1510 0.041 Uiso 1 1 calc R
C34 C 0.4565(3) -0.2613(2) 0.26419(15) 0.0336(5) Uani 1 1 d .
H34A H 0.3411 -0.2470 0.2875 0.040 Uiso 1 1 calc R
H34B H 0.5125 -0.3459 0.2785 0.040 Uiso 1 1 calc R
C35 C 0.5542(3) -0.1903(2) 0.37942(13) 0.0318(5) Uani 1 1 d .
H35A H 0.6134 -0.2746 0.3923 0.038 Uiso 1 1 calc R
H35B H 0.4440 -0.1755 0.4089 0.038 Uiso 1 1 calc R
C36 C 0.6487(3) -0.0994(2) 0.40355(13) 0.0305(5) Uani 1 1 d .
H36A H 0.6712 -0.1121 0.4610 0.037 Uiso 1 1 calc R
H36B H 0.7553 -0.1103 0.3709 0.037 Uiso 1 1 calc R
C37 C 0.6357(3) 0.1131(2) 0.41135(13) 0.0319(5) Uani 1 1 d .
H37A H 0.7366 0.1097 0.3750 0.038 Uiso 1 1 calc R
H37B H 0.6679 0.0997 0.4673 0.038 Uiso 1 1 calc R
C38 C 0.5216(3) 0.2351(2) 0.40318(13) 0.0340(5) Uani 1 1 d .
H38A H 0.4146 0.2343 0.4334 0.041 Uiso 1 1 calc R
H38B H 0.5688 0.2992 0.4259 0.041 Uiso 1 1 calc R

loop_
_atom_site_aniso_label
_atom_site_aniso_U_11
_atom_site_aniso_U_22
_atom_site_aniso_U_33
_atom_site_aniso_U_23
_atom_site_aniso_U_13
_atom_site_aniso_U_12
K1 0.0229(2) 0.0258(2) 0.0215(2) 0.00037(18) -0.00293(18) -0.00539(19)
O1 0.0459(10) 0.0269(9) 0.0313(9) -0.0025(7) -0.0071(7) 0.0056(8)
O2 0.0225(8) 0.0356(9) 0.0295(8) -0.0016(7) -0.0061(6) -0.0078(7)
O5 0.0404(9) 0.0257(8) 0.0252(8) -0.0019(7) 0.0002(7) -0.0045(7)
O6 0.0227(8) 0.0419(9) 0.0242(8) 0.0064(7) -0.0027(6) -0.0057(7)
O7 0.0433(10) 0.0291(9) 0.0281(8) -0.0039(7) 0.0022(7) -0.0064(7)
O11 0.0349(9) 0.0304(8) 0.0265(8) 0.0038(7) -0.0017(7) -0.0067(7)
O12 0.0281(8) 0.0381(9) 0.0255(8) 0.0035(7) -0.0066(6) -0.0107(7)
O13 0.0282(8) 0.0316(8) 0.0227(8) -0.0026(6) -0.0007(6) -0.0090(7)
O14 0.0319(9) 0.0300(8) 0.0259(8) 0.0042(6) -0.0047(6) -0.0099(7)
O15 0.0282(8) 0.0297(8) 0.0277(8) 0.0011(6) -0.0075(6) -0.0065(7)
O16 0.0359(9) 0.0270(8) 0.0246(8) -0.0023(6) 0.0005(7) -0.0070(7)
N1 0.0401(11) 0.0245(10) 0.0239(10) -0.0049(8) -0.0051(8) 0.0024(8)
N2 0.0283(10) 0.0255(9) 0.0245(9) -0.0033(8) -0.0045(8) -0.0030(8)
N3 0.0264(10) 0.0245(9) 0.0231(9) -0.0036(7) -0.0084(7) -0.0018(8)
N4 0.0280(10) 0.0238(9) 0.0318(10) -0.0021(8) -0.0097(8) -0.0040(8)
C1 0.0584(17) 0.0320(13) 0.0253(12) -0.0030(10) -0.0025(11) -0.0044(12)
C2 0.0477(15) 0.0322(13) 0.0261(12) -0.0059(10) -0.0037(11) -0.0013(11)
C3 0.0344(13) 0.0211(11) 0.0277(12) -0.0020(9) -0.0055(9) -0.0092(10)
C4 0.0223(11) 0.0289(12) 0.0222(11) -0.0012(9) 0.0004(8) -0.0056(9)
C5 0.0411(14) 0.0293(12) 0.0288(12) 0.0019(10) -0.0006(10) -0.0116(11)
C6 0.0413(14) 0.0316(13) 0.0303(12) 0.0090(10) -0.0017(10) -0.0066(11)
C7 0.0312(13) 0.0404(14) 0.0220(11) 0.0029(10) -0.0030(9) -0.0045(10)
C8 0.0277(12) 0.0322(12) 0.0240(11) -0.0010(9) -0.0040(9) -0.0040(10)
C9 0.0198(11) 0.0274(11) 0.0237(11) -0.0014(9) -0.0004(8) -0.0036(9)
C10 0.0201(11) 0.0306(12) 0.0184(10) -0.0029(9) 0.0039(8) -0.0048(9)
C11 0.0296(12) 0.0286(12) 0.0363(13) -0.0007(10) -0.0034(10) -0.0093(10)
C12 0.0350(14) 0.0354(13) 0.0459(15) -0.0105(11) 0.0008(11) -0.0135(11)
C25 0.0186(10) 0.0274(11) 0.0255(11) 0.0009(9) -0.0057(9) -0.0024(9)
C27 0.0406(14) 0.0252(12) 0.0348(13) -0.0052(10) 0.0024(11) -0.0058(10)
C28 0.0387(14) 0.0241(12) 0.0384(13) 0.0013(10) -0.0002(11) -0.0043(10)
C29 0.0354(13) 0.0367(13) 0.0277(12) 0.0098(10) -0.0026(10) -0.0039(11)
C30 0.0259(12) 0.0475(15) 0.0268(12) 0.0112(11) -0.0047(9) -0.0027(11)
C31 0.0410(14) 0.0523(16) 0.0226(12) 0.0024(11) -0.0066(10) -0.0241(12)
C32 0.0460(15) 0.0459(15) 0.0234(12) -0.0058(11) 0.0020(10) -0.0216(12)
C33 0.0308(13) 0.0296(12) 0.0421(14) -0.0086(10) -0.0068(11) -0.0064(10)
C34 0.0321(13) 0.0267(12) 0.0440(14) 0.0047(10) -0.0088(11) -0.0095(10)
C35 0.0384(14) 0.0292(12) 0.0252(12) 0.0047(9) -0.0021(10) -0.0030(10)
C36 0.0301(12) 0.0343(13) 0.0244(11) 0.0043(10) -0.0067(9) -0.0004(10)
C37 0.0336(13) 0.0434(14) 0.0223(11) -0.0022(10) -0.0056(10) -0.0143(11)
C38 0.0470(15) 0.0361(13) 0.0225(11) -0.0035(10) -0.0022(10) -0.0164(11)

loop_
_atom_type_symbol
_atom_type_description
_atom_type_scat_dispersion_real
_atom_type_scat_dispersion_imag
_atom_type_scat_source
C C 0.0033 0.0016 'International Tables Vol C Tables 4.2.6.8 and 6.1.1.4'
H H 0.0000 0.0000 'International Tables Vol C Tables 4.2.6.8 and 6.1.1.4'
K K 0.2009 0.2494 'International Tables Vol C Tables 4.2.6.8 and 6.1.1.4'
N N 0.0061 0.0033 'International Tables Vol C Tables 4.2.6.8 and 6.1.1.4'
O O 0.0106 0.0060 'International Tables Vol C Tables 4.2.6.8 and 6.1.1.4'

loop_
_geom_angle_atom_site_label_1
_geom_angle_atom_site_label_2
_geom_angle_atom_site_label_3
_geom_angle
O6 K1 O16 87.35(5)
O6 K1 O15 81.65(5)
O16 K1 O15 61.73(5)
O6 K1 O12 101.62(5)
O16 K1 O12 118.05(5)
O15 K1 O12 176.72(5)
O6 K1 O2 176.02(5)
O16 K1 O2 92.38(5)
O15 K1 O2 94.72(5)
O12 K1 O2 82.01(4)
O6 K1 O14 94.02(5)
O16 K1 O14 120.65(5)
O15 K1 O14 59.88(4)
O12 K1 O14 119.61(5)
O2 K1 O14 82.70(5)
O6 K1 O11 83.20(5)
O16 K1 O11 60.85(5)
O15 K1 O11 120.96(5)
O12 K1 O11 59.75(5)
O2 K1 O11 100.14(5)
O14 K1 O11 176.84(5)
O6 K1 O13 92.50(5)
O16 K1 O13 179.19(5)
O15 K1 O13 119.04(5)
O12 K1 O13 61.20(5)
O2 K1 O13 87.83(5)
O14 K1 O13 60.16(4)
O11 K1 O13 118.33(5)
O6 K1 C10 158.01(5)
O16 K1 C10 78.55(5)
O15 K1 C10 76.84(5)
O12 K1 C10 99.89(5)
O2 K1 C10 18.92(4)
O14 K1 C10 79.16(5)
O11 K1 C10 103.98(5)
O13 K1 C10 101.82(5)
C10 O2 K1 113.69(13)
C25 O6 K1 132.84(13)
C25 O7 H7 109.5
C29 O11 C28 111.48(17)
C29 O11 K1 114.74(13)
C28 O11 K1 114.66(12)
C30 O12 C31 112.56(17)
C30 O12 K1 116.77(13)
C31 O12 K1 114.53(12)
C33 O13 C32 111.54(17)
C33 O13 K1 113.16(12)
C32 O13 K1 110.57(13)
C34 O14 C35 112.68(17)
C34 O14 K1 114.64(12)
C35 O14 K1 115.49(12)
C37 O15 C36 112.05(17)
C37 O15 K1 111.32(12)
C36 O15 K1 115.40(12)
C27 O16 C38 111.50(17)
C27 O16 K1 112.98(13)
C38 O16 K1 113.36(12)
C3 N1 C2 120.41(19)
C3 N1 H1 119.8
C2 N1 H1 119.8
C3 N2 C4 123.50(18)
C3 N2 H2 118.3
C4 N2 H2 118.2
C10 N3 C9 126.97(18)
C10 N3 H3 116.5
C9 N3 H3 116.6
C10 N4 C11 121.80(19)
C10 N4 H4 119.2
C11 N4 H4 119.0
C2 C1 H1A 109.5
C2 C1 H1B 109.5
H1A C1 H1B 109.5
C2 C1 H1C 109.5
H1A C1 H1C 109.5
H1B C1 H1C 109.5
N1 C2 C1 109.91(19)
N1 C2 H2A 109.7
C1 C2 H2A 109.7
N1 C2 H2B 109.7
C1 C2 H2B 109.7
H2A C2 H2B 108.2
O1 C3 N1 123.4(2)
O1 C3 N2 123.8(2)
N1 C3 N2 112.81(19)
C5 C4 C9 119.2(2)
C5 C4 N2 121.1(2)
C9 C4 N2 119.67(19)
C4 C5 C6 120.8(2)
C4 C5 H5A 119.6
C6 C5 H5A 119.6
C7 C6 C5 119.9(2)
C7 C6 H6A 120.1
C5 C6 H6A 120.1
C6 C7 C8 120.3(2)
C6 C7 H7B 119.9
C8 C7 H7B 119.9
C7 C8 C9 120.4(2)
C7 C8 H8A 119.8
C9 C8 H8A 119.8
C8 C9 C4 119.4(2)
C8 C9 N3 121.34(19)
C4 C9 N3 119.09(18)
O2 C10 N4 122.6(2)
O2 C10 N3 124.1(2)
N4 C10 N3 113.30(18)
O2 C10 K1 47.39(10)
N4 C10 K1 116.89(14)
N3 C10 K1 106.71(12)
N4 C11 C12 113.18(19)
N4 C11 H11A 108.9
C12 C11 H11A 108.9
N4 C11 H11B 108.9
C12 C11 H11B 108.9
H11A C11 H11B 107.8
C11 C12 H12A 109.5
C11 C12 H12B 109.5
H12A C12 H12B 109.5
C11 C12 H12C 109.5
H12A C12 H12C 109.5
H12B C12 H12C 109.5
O5 C25 O6 125.8(2)
O5 C25 O7 118.42(19)
O6 C25 O7 115.79(19)
O16 C27 C28 108.77(18)
O16 C27 H27A 109.9
C28 C27 H27A 109.9
O16 C27 H27B 109.9
C28 C27 H27B 109.9
H27A C27 H27B 108.3
O11 C28 C27 109.47(19)
O11 C28 H28A 109.8
C27 C28 H28A 109.8
O11 C28 H28B 109.8
C27 C28 H28B 109.8
H28A C28 H28B 108.2
O11 C29 C30 109.05(19)
O11 C29 H29A 109.9
C30 C29 H29A 109.9
O11 C29 H29B 109.9
C30 C29 H29B 109.9
H29A C29 H29B 108.3
O12 C30 C29 109.73(18)
O12 C30 H30A 109.7
C29 C30 H30A 109.7
O12 C30 H30B 109.7
C29 C30 H30B 109.7
H30A C30 H30B 108.2
O12 C31 C32 108.89(19)
O12 C31 H31A 109.9
C32 C31 H31A 109.9
O12 C31 H31B 109.9
C32 C31 H31B 109.9
H31A C31 H31B 108.3
O13 C32 C31 109.78(19)
O13 C32 H32A 109.7
C31 C32 H32A 109.7
O13 C32 H32B 109.7
C31 C32 H32B 109.7
H32A C32 H32B 108.2
O13 C33 C34 109.54(18)
O13 C33 H33A 109.8
C34 C33 H33A 109.8
O13 C33 H33B 109.8
C34 C33 H33B 109.8
H33A C33 H33B 108.2
O14 C34 C33 107.52(19)
O14 C34 H34A 110.2
C33 C34 H34A 110.2
O14 C34 H34B 110.2
C33 C34 H34B 110.2
H34A C34 H34B 108.5
O14 C35 C36 107.69(18)
O14 C35 H35A 110.2
C36 C35 H35A 110.2
O14 C35 H35B 110.2
C36 C35 H35B 110.2
H35A C35 H35B 108.5
O15 C36 C35 108.56(18)
O15 C36 H36A 110.0
C35 C36 H36A 110.0
O15 C36 H36B 110.0
C35 C36 H36B 110.0
H36A C36 H36B 108.4
O15 C37 C38 108.43(18)
O15 C37 H37A 110.0
C38 C37 H37A 110.0
O15 C37 H37B 110.0
C38 C37 H37B 110.0
H37A C37 H37B 108.4
O16 C38 C37 109.29(18)
O16 C38 H38A 109.8
C37 C38 H38A 109.8
O16 C38 H38B 109.8
C37 C38 H38B 109.8
H38A C38 H38B 108.3

loop_
_geom_bond_atom_site_label_1
_geom_bond_atom_site_label_2
_geom_bond_distance
K1 O6 2.7436(16)
K1 O16 2.7808(16)
K1 O15 2.7919(15)
K1 O12 2.8024(15)
K1 O2 2.8113(16)
K1 O14 2.8150(16)
K1 O11 2.8255(16)
K1 O13 2.8293(16)
K1 C10 3.498(2)
O1 C3 1.220(3)
O2 C10 1.239(3)
O5 C25 1.257(3)
O6 C25 1.259(3)
O7 C25 1.342(3)
O7 H7 0.8400
O11 C29 1.417(3)
O11 C28 1.425(3)
O12 C30 1.420(3)
O12 C31 1.427(3)
O13 C33 1.423(3)
O13 C32 1.423(3)
O14 C34 1.425(3)
O14 C35 1.429(3)
O15 C37 1.425(3)
O15 C36 1.427(3)
O16 C27 1.421(3)
O16 C38 1.427(3)
N1 C3 1.361(3)
N1 C2 1.454(3)
N1 H1 0.8799
N2 C3 1.388(3)
N2 C4 1.417(3)
N2 H2 0.8800
N3 C10 1.371(3)
N3 C9 1.411(3)
N3 H3 0.8800
N4 C10 1.355(3)
N4 C11 1.456(3)
N4 H4 0.8800
C1 C2 1.517(3)
C1 H1A 0.9800
C1 H1B 0.9800
C1 H1C 0.9800
C2 H2A 0.9900
C2 H2B 0.9900
C4 C5 1.388(3)
C4 C9 1.406(3)
C5 C6 1.393(3)
C5 H5A 0.9500
C6 C7 1.378(3)
C6 H6A 0.9500
C7 C8 1.387(3)
C7 H7B 0.9500
C8 C9 1.398(3)
C8 H8A 0.9500
C11 C12 1.516(3)
C11 H11A 0.9900
C11 H11B 0.9900
C12 H12A 0.9800
C12 H12B 0.9800
C12 H12C 0.9800
C27 C28 1.506(3)
C27 H27A 0.9900
C27 H27B 0.9900
C28 H28A 0.9900
C28 H28B 0.9900
C29 C30 1.495(4)
C29 H29A 0.9900
C29 H29B 0.9900
C30 H30A 0.9900
C30 H30B 0.9900
C31 C32 1.492(4)
C31 H31A 0.9900
C31 H31B 0.9900
C32 H32A 0.9900
C32 H32B 0.9900
C33 C34 1.490(3)
C33 H33A 0.9900
C33 H33B 0.9900
C34 H34A 0.9900
C34 H34B 0.9900
C35 C36 1.501(3)
C35 H35A 0.9900
C35 H35B 0.9900
C36 H36A 0.9900
C36 H36B 0.9900
C37 C38 1.493(3)
C37 H37A 0.9900
C37 H37B 0.9900
C38 H38A 0.9900
C38 H38B 0.9900

loop_
_geom_hbond_atom_site_label_D
_geom_hbond_atom_site_label_H
_geom_hbond_atom_site_label_A
_geom_hbond_distance_DH
_geom_hbond_distance_HA
_geom_hbond_distance_DA
_geom_hbond_angle_DHA
_geom_hbond_site_symmetry_A
N1 H1 O5 0.88 2.10 2.858(2) 144.3 1_655
N2 H2 O6 0.88 2.14 2.979(2) 160.2 1_655
N3 H3 O6 0.88 1.94 2.813(2) 172.9 1_655
N4 H4 O7 0.88 2.49 3.236(2) 143.3 1_655
O7 H7 O5 0.84 1.81 2.643(2) 172.5 2_556

loop_
_geom_torsion_atom_site_label_1
_geom_torsion_atom_site_label_2
_geom_torsion_atom_site_label_3
_geom_torsion_atom_site_label_4
_geom_torsion
O6 K1 O2 C10 -43.2(8)
O16 K1 O2 C10 42.80(15)
O15 K1 O2 C10 -19.02(15)
O12 K1 O2 C10 160.80(15)
O14 K1 O2 C10 -77.80(15)
O11 K1 O2 C10 103.61(15)
O13 K1 O2 C10 -137.99(15)
O16 K1 O6 C25 -88.1(2)
O15 K1 O6 C25 -26.28(19)
O12 K1 O6 C25 153.81(19)
O2 K1 O6 C25 -1.9(8)
O14 K1 O6 C25 32.5(2)
O11 K1 O6 C25 -149.0(2)
O13 K1 O6 C25 92.71(19)
C10 K1 O6 C25 -38.3(3)
O6 K1 O11 C29 -127.59(15)
O16 K1 O11 C29 141.65(16)
O15 K1 O11 C29 156.42(14)
O12 K1 O11 C29 -19.87(14)
O2 K1 O11 C29 54.60(15)
O14 K1 O11 C29 -99.1(9)
O13 K1 O11 C29 -38.41(16)
C10 K1 O11 C29 73.56(15)
O6 K1 O11 C28 101.47(14)
O16 K1 O11 C28 10.71(13)
O15 K1 O11 C28 25.48(16)
O12 K1 O11 C28 -150.81(16)
O2 K1 O11 C28 -76.34(14)
O14 K1 O11 C28 130.0(8)
O13 K1 O11 C28 -169.35(14)
C10 K1 O11 C28 -57.38(15)
O6 K1 O12 C30 61.22(15)
O16 K1 O12 C30 -32.00(16)
O15 K1 O12 C30 -117.2(8)
O2 K1 O12 C30 -120.43(15)
O14 K1 O12 C30 162.71(14)
O11 K1 O12 C30 -13.71(14)
O13 K1 O12 C30 147.66(16)
C10 K1 O12 C30 -114.21(15)
O6 K1 O12 C31 -73.40(15)
O16 K1 O12 C31 -166.62(14)
O15 K1 O12 C31 108.1(8)
O2 K1 O12 C31 104.95(15)
O14 K1 O12 C31 28.09(16)
O11 K1 O12 C31 -148.34(16)
O13 K1 O12 C31 13.03(14)
C10 K1 O12 C31 111.16(15)
O6 K1 O13 C33 -110.55(14)
O16 K1 O13 C33 170(3)
O15 K1 O13 C33 -28.71(15)
O12 K1 O13 C33 147.55(15)
O2 K1 O13 C33 65.47(14)
O14 K1 O13 C33 -17.36(13)
O11 K1 O13 C33 165.82(13)
C10 K1 O13 C33 52.66(14)
O6 K1 O13 C32 123.49(14)
O16 K1 O13 C32 44(4)
O15 K1 O13 C32 -154.67(13)
O12 K1 O13 C32 21.60(14)
O2 K1 O13 C32 -60.48(14)
O14 K1 O13 C32 -143.31(15)
O11 K1 O13 C32 39.87(15)
C10 K1 O13 C32 -73.29(14)
O6 K1 O14 C34 72.46(15)
O16 K1 O14 C34 161.77(14)
O15 K1 O14 C34 150.40(15)
O12 K1 O14 C34 -33.33(16)
O2 K1 O14 C34 -109.80(14)
O11 K1 O14 C34 44.1(9)
O13 K1 O14 C34 -18.12(14)
C10 K1 O14 C34 -128.63(15)
O6 K1 O14 C35 -61.06(14)
O16 K1 O14 C35 28.25(15)
O15 K1 O14 C35 16.88(13)
O12 K1 O14 C35 -166.85(13)
O2 K1 O14 C35 116.68(14)
O11 K1 O14 C35 -89.4(9)
O13 K1 O14 C35 -151.64(15)
C10 K1 O14 C35 97.85(14)
O6 K1 O15 C37 -112.84(14)
O16 K1 O15 C37 -21.36(13)
O12 K1 O15 C37 65.6(9)
O2 K1 O15 C37 68.81(13)
O14 K1 O15 C37 147.54(14)
O11 K1 O15 C37 -36.00(15)
O13 K1 O15 C37 158.94(13)
C10 K1 O15 C37 62.57(13)
O6 K1 O15 C36 118.00(14)
O16 K1 O15 C36 -150.52(15)
O12 K1 O15 C36 -63.5(9)
O2 K1 O15 C36 -60.35(14)
O14 K1 O15 C36 18.38(13)
O11 K1 O15 C36 -165.16(13)
O13 K1 O15 C36 29.78(15)
C10 K1 O15 C36 -66.59(14)
O6 K1 O16 C27 -59.99(14)
O15 K1 O16 C27 -141.93(14)
O12 K1 O16 C27 41.78(15)
O2 K1 O16 C27 123.99(13)
O14 K1 O16 C27 -153.09(13)
O11 K1 O16 C27 23.70(13)
O13 K1 O16 C27 20(4)
C10 K1 O16 C27 136.98(14)
O6 K1 O16 C38 68.09(14)
O15 K1 O16 C38 -13.85(14)
O12 K1 O16 C38 169.86(14)
O2 K1 O16 C38 -107.93(14)
O14 K1 O16 C38 -25.01(16)
O11 K1 O16 C38 151.78(15)
O13 K1 O16 C38 148(3)
C10 K1 O16 C38 -94.94(14)
C3 N1 C2 C1 179.7(2)
C2 N1 C3 O1 5.7(4)
C2 N1 C3 N2 -174.7(2)
C4 N2 C3 O1 -6.6(3)
C4 N2 C3 N1 173.78(19)
C3 N2 C4 C5 45.5(3)
C3 N2 C4 C9 -136.4(2)
C9 C4 C5 C6 1.3(3)
N2 C4 C5 C6 179.5(2)
C4 C5 C6 C7 -0.1(4)
C5 C6 C7 C8 -0.9(4)
C6 C7 C8 C9 0.6(4)
C7 C8 C9 C4 0.6(3)
C7 C8 C9 N3 -174.4(2)
C5 C4 C9 C8 -1.6(3)
N2 C4 C9 C8 -179.78(19)
C5 C4 C9 N3 173.6(2)
N2 C4 C9 N3 -4.6(3)
C10 N3 C9 C8 -26.2(3)
C10 N3 C9 C4 158.7(2)
K1 O2 C10 N4 98.1(2)
K1 O2 C10 N3 -81.3(2)
C11 N4 C10 O2 1.5(3)
C11 N4 C10 N3 -178.98(19)
C11 N4 C10 K1 56.3(2)
C9 N3 C10 O2 -12.1(3)
C9 N3 C10 N4 168.45(19)
C9 N3 C10 K1 -61.5(2)
O6 K1 C10 O2 172.71(14)
O16 K1 C10 O2 -136.16(15)
O15 K1 C10 O2 160.52(16)
O12 K1 C10 O2 -19.31(15)
O14 K1 C10 O2 99.20(15)
O11 K1 C10 O2 -80.39(15)
O13 K1 C10 O2 43.10(15)
O6 K1 C10 N4 62.0(2)
O16 K1 C10 N4 113.10(15)
O15 K1 C10 N4 49.77(14)
O12 K1 C10 N4 -130.05(14)
O2 K1 C10 N4 -110.7(2)
O14 K1 C10 N4 -11.55(14)
O11 K1 C10 N4 168.87(14)
O13 K1 C10 N4 -67.64(15)
O6 K1 C10 N3 -66.0(2)
O16 K1 C10 N3 -14.87(12)
O15 K1 C10 N3 -78.20(13)
O12 K1 C10 N3 101.98(13)
O2 K1 C10 N3 121.3(2)
O14 K1 C10 N3 -139.51(13)
O11 K1 C10 N3 40.90(13)
O13 K1 C10 N3 164.39(12)
C10 N4 C11 C12 82.4(3)
K1 O6 C25 O5 114.2(2)
K1 O6 C25 O7 -67.9(3)
C38 O16 C27 C28 175.66(19)
K1 O16 C27 C28 -55.3(2)
C29 O11 C28 C27 -174.48(19)
K1 O11 C28 C27 -42.0(2)
O16 C27 C28 O11 65.6(2)
C28 O11 C29 C30 -177.56(19)
K1 O11 C29 C30 50.0(2)
C31 O12 C30 C29 179.66(19)
K1 O12 C30 C29 44.2(2)
O11 C29 C30 O12 -62.4(2)
C30 O12 C31 C32 178.31(18)
K1 O12 C31 C32 -45.2(2)
C33 O13 C32 C31 178.66(19)
K1 O13 C32 C31 -54.5(2)
O12 C31 C32 O13 68.4(2)
C32 O13 C33 C34 175.96(19)
K1 O13 C33 C34 50.5(2)
C35 O14 C34 C33 -174.97(18)
K1 O14 C34 C33 50.2(2)
O13 C33 C34 O14 -67.8(2)
C34 O14 C35 C36 177.40(18)
K1 O14 C35 C36 -48.2(2)
C37 O15 C36 C35 -179.18(18)
K1 O15 C36 C35 -50.4(2)
O14 C35 C36 O15 64.9(2)
C36 O15 C37 C38 -175.09(17)
K1 O15 C37 C38 54.00(19)
C27 O16 C38 C37 175.61(19)
K1 O16 C38 C37 46.8(2)
O15 C37 C38 O16 -69.0(2)
